data_7161218
loop_
_publ_author_name
'Gharpure, Santosh J.'
'Yadav, Rakhi'
'Gupta, Krishna Suraj'
'Kadam, Girish P.'

_publ_section_title
;
 Aza-Prins Type Cyclisation of Vinyl Bis-Sulfide-Tethered Amines for the
 Collective Synthesis of Piperidine, Indolizidine and Isoindolone Natural
 Products
;
_journal_name_full 'Organic &amp; Biomolecular Chemistry'
_journal_paper_doi 10.1039/D6OB00883F
_journal_year 2026
_chemical_formula_moiety 'C35 H35 N O5 S3'
_chemical_formula_sum 'C35 H35 N O5 S3'
_chemical_formula_weight 645.82
_chemical_name_systematic SJG-RY-05-P-METHOXY
_space_group_crystal_system triclinic
_space_group_IT_number 2
_space_group_name_Hall '-P 1'
_space_group_name_H-M_alt 'P -1'
_atom_sites_solution_hydrogens geom
_atom_sites_solution_primary dual
_audit_creation_date 2025-08-03
_audit_creation_method
;
Olex2 1.5-ac6-016
(compiled 2024.01.13 svn.r2f8d729c for Rigaku Oxford Diffraction, GUI svn.r6897)
;
_audit_update_record
;
2026-05-04 deposited with the CCDC.	2026-06-10 downloaded from the CCDC.
;
_cell_angle_alpha 64.953(3)
_cell_angle_beta 78.227(2)
_cell_angle_gamma 76.682(2)
_cell_formula_units_Z 2
_cell_length_a 11.8441(3)
_cell_length_b 12.1655(3)
_cell_length_c 12.5634(3)
_cell_measurement_reflns_used 13628
_cell_measurement_temperature 150.00(10)
_cell_measurement_theta_max 26.6190
_cell_measurement_theta_min 1.8270
_cell_volume 1584.22(8)
_computing_cell_refinement 'CrysAlisPro 1.171.43.105a (Rigaku OD, 2024)'
_computing_data_collection 'PROGRAM:BIS V6.2.16/2021-10-22 && APEX4 2021.4-0                                '
_computing_data_reduction 'CrysAlisPro 1.171.43.105a (Rigaku OD, 2024)'
_computing_molecular_graphics 'Olex2 1.5-ac6-016 (Dolomanov et al., 2009)'
_computing_publication_material 'Olex2 1.5-ac6-016 (Dolomanov et al., 2009)'
_computing_structure_refinement 'SHELXL 2018/3 (Sheldrick, 2015)'
_computing_structure_solution 'SHELXT 2018/2 (Sheldrick, 2018)'
_diffrn_ambient_environment N~2~
_diffrn_ambient_temperature 150.00(10)
_diffrn_detector 'CCD plate'
_diffrn_measured_fraction_theta_full 0.999
_diffrn_measured_fraction_theta_max 0.999
_diffrn_measurement_details
;
List of Runs (angles in degrees, time in seconds):

  # Type    Start    End  Width  t~exp~   \w     \q     \k     \f   Frames
#--------------------------------------------------------------------------
  1  \f   -339.92  20.08   1.00    2.00  15.82  -9.84 -59.25    --   360
  2  \w    -65.46  -0.46   1.00    2.00    --  -19.39  94.56 -70.84   65
  3  \w    -65.46  -0.46   1.00    2.00    --  -19.39  94.56 145.16   65
  4  \w   -100.80  15.20   1.00    2.00    --   -9.84 -59.25 164.08  116
  5  \w    -65.46  -0.46   1.00    2.00    --  -19.39  94.56   1.16   65
  6  \w   -100.80  15.20   1.00    2.00    --   -9.84 -59.25 -51.92  116
  7  \w    -65.46  -0.46   1.00    2.00    --  -19.39  94.56-142.84   65
  8  \w   -100.81  15.19   1.00    2.00    --   -9.84 -59.25  92.08  116
  9  \f   -349.73  10.27   1.00    2.00   6.61  -9.84 -31.50    --   360
;
_diffrn_measurement_device 'abstract diffractometer'
_diffrn_measurement_device_type 'Saxi-CrysAlisPro-abstract goniometer imported SAXI images'
_diffrn_measurement_method '\w and \f scans'
_diffrn_orient_matrix_type 'CrysAlisPro convention (1999,Acta A55,543-557)'
_diffrn_orient_matrix_UB_11 -0.0050845000
_diffrn_orient_matrix_UB_12 -0.0631258000
_diffrn_orient_matrix_UB_13 0.0306363000
_diffrn_orient_matrix_UB_21 0.0370825000
_diffrn_orient_matrix_UB_22 -0.0129519000
_diffrn_orient_matrix_UB_23 -0.0466939000
_diffrn_orient_matrix_UB_31 0.0494214000
_diffrn_orient_matrix_UB_32 -0.0100580000
_diffrn_orient_matrix_UB_33 0.0286730000
_diffrn_radiation_monochromator graphite
_diffrn_radiation_probe x-ray
_diffrn_radiation_type 'Mo K\a'
_diffrn_radiation_wavelength 0.71073
_diffrn_reflns_av_R_equivalents 0.1181
_diffrn_reflns_av_unetI/netI 0.0445
_diffrn_reflns_Laue_measured_fraction_full 0.999
_diffrn_reflns_Laue_measured_fraction_max 0.999
_diffrn_reflns_limit_h_max 14
_diffrn_reflns_limit_h_min -14
_diffrn_reflns_limit_k_max 14
_diffrn_reflns_limit_k_min -14
_diffrn_reflns_limit_l_max 14
_diffrn_reflns_limit_l_min -14
_diffrn_reflns_number 58513
_diffrn_reflns_point_group_measured_fraction_full 0.999
_diffrn_reflns_point_group_measured_fraction_max 0.999
_diffrn_reflns_theta_full 25.000
_diffrn_reflns_theta_max 25.000
_diffrn_reflns_theta_min 1.873
_diffrn_source 'fine-focus sealed X-ray tube'
_diffrn_source_type 'Enhance (Mo) X-ray Source'
_exptl_absorpt_coefficient_mu 0.278
_exptl_absorpt_correction_T_max 1.00000
_exptl_absorpt_correction_T_min 0.53450
_exptl_absorpt_correction_type multi-scan
_exptl_absorpt_process_details
;
CrysAlisPro 1.171.43.105a (Rigaku Oxford Diffraction, 2024)
Empirical absorption correction using spherical harmonics,
implemented in SCALE3 ABSPACK scaling algorithm.
;
_exptl_crystal_colour 'clear light colourless'
_exptl_crystal_colour_lustre clear
_exptl_crystal_colour_modifier light
_exptl_crystal_colour_primary colourless
_exptl_crystal_density_diffrn 1.354
_exptl_crystal_description plate
_exptl_crystal_F_000 680
_exptl_crystal_size_max 0.71
_exptl_crystal_size_mid 0.31
_exptl_crystal_size_min 0.27
_refine_diff_density_max 0.292
_refine_diff_density_min -0.436
_refine_diff_density_rms 0.065
_refine_ls_extinction_method none
_refine_ls_goodness_of_fit_ref 1.044
_refine_ls_hydrogen_treatment constr
_refine_ls_matrix_type full
_refine_ls_number_parameters 400
_refine_ls_number_reflns 5574
_refine_ls_number_restraints 0
_refine_ls_restrained_S_all 1.044
_refine_ls_R_factor_all 0.0518
_refine_ls_R_factor_gt 0.0406
_refine_ls_shift/su_max 0.001
_refine_ls_shift/su_mean 0.000
_refine_ls_structure_factor_coef Fsqd
_refine_ls_weighting_details 'w=1/[\s^2^(Fo^2^)+(0.0480P)^2^+0.6889P] where P=(Fo^2^+2Fc^2^)/3'
_refine_ls_weighting_scheme calc
_refine_ls_wR_factor_gt 0.1012
_refine_ls_wR_factor_ref 0.1110
_reflns_Friedel_coverage 0.000
_reflns_number_gt 4626
_reflns_number_total 5574
_reflns_threshold_expression 'I > 2\s(I)'
_cod_data_source_file d6ob00883f2.cif
_cod_data_source_block sjg_ry_05_pmethoxy_autored
_cod_database_code 7161218
_shelx_shelxl_version_number 2018/3
_shelx_space_group_comment
;
The symmetry employed for this shelxl refinement is uniquely defined
by the following loop, which should always be used as a source of
symmetry information in preference to the above space-group names.
They are only intended as comments.
;
_shelx_estimated_absorpt_t_max 0.929
_shelx_estimated_absorpt_t_min 0.827
_olex2_refinement_description
;
1. Fixed Uiso
 At 1.2 times of:
  All C(H) groups, All C(H,H) groups
 At 1.5 times of:
  All C(H,H,H) groups
2.a Ternary CH refined with riding coordinates:
 C00A(H00A), C00N(H00N)
2.b Secondary CH2 refined with riding coordinates:
 C00G(H00B,H00C), C00L(H00D,H00F), C011(H01A,H01B)
2.c Aromatic/amide H refined with riding coordinates:
 C00E(H00E), C00I(H00I), C00K(H00K), C00P(H00P), C00Q(H00Q), C00S(H00S),
 C00T(H00T), C00U(H00U), C00V(H00V), C00W(H00W), C00X(H00X), C00Y(H00Y),
 C00Z(H00Z), C010(H010), C012(H012), C015(H015), C017(H017), C018(H018)
2.d Idealised Me refined as rotating group:
 C013(H01C,H01D,H01E), C014(H01F,H01G,H01H), C016(H01I,H01J,H01K)
;
_olex2_submission_special_instructions 'No special instructions were received'
_oxdiff_exptl_absorpt_empirical_details
;
Empirical correction (ABSPACK) includes:
- Absorption correction using spherical harmonics
- Frame scaling
;
_oxdiff_exptl_absorpt_empirical_full_max 2.089
_oxdiff_exptl_absorpt_empirical_full_min 0.491

loop_
_space_group_symop_operation_xyz
'x, y, z'
'-x, -y, -z'

loop_
_atom_site_label
_atom_site_type_symbol
_atom_site_fract_x
_atom_site_fract_y
_atom_site_fract_z
_atom_site_U_iso_or_equiv
_atom_site_adp_type
_atom_site_occupancy
_atom_site_site_symmetry_order
_atom_site_calc_flag
_atom_site_refinement_flags_posn
_atom_site_refinement_flags_adp
_atom_site_refinement_flags_occupancy
_atom_site_disorder_assembly
_atom_site_disorder_group
S01 S 0.55120(4) 0.22508(5) 0.75066(5) 0.03183(15) Uani 1 1 d . . . . .
S02 S 1.00553(5) 0.22414(5) 0.65394(5) 0.03734(16) Uani 1 1 d . . . . .
S03 S 0.93515(5) 0.42977(6) 0.41031(5) 0.03885(16) Uani 1 1 d . . . . .
O004 O 0.77749(13) 0.06775(14) 0.98784(13) 0.0383(4) Uani 1 1 d . . . . .
O005 O 0.57060(14) 0.12318(15) 0.86014(13) 0.0421(4) Uani 1 1 d . . . . .
O006 O 0.69239(13) 0.75386(15) 0.84497(14) 0.0416(4) Uani 1 1 d . . . . .
O007 O 0.44155(12) 0.30587(15) 0.73738(14) 0.0419(4) Uani 1 1 d . . . . .
O008 O 0.67663(15) 0.22309(16) 1.03802(15) 0.0482(4) Uani 1 1 d . . . . .
N009 N 0.64978(14) 0.31093(15) 0.72358(15) 0.0284(4) Uani 1 1 d . . . . .
C00A C 0.77099(17) 0.25141(18) 0.74703(17) 0.0285(4) Uani 1 1 d . . . . .
H00A H 0.774173 0.161413 0.770334 0.034 Uiso 1 1 calc R U . . .
C00B C 0.85799(17) 0.29459(18) 0.63660(18) 0.0291(4) Uani 1 1 d . . . . .
C00C C 0.82793(17) 0.38267(18) 0.53385(18) 0.0285(4) Uani 1 1 d . . . . .
C00D C 0.64998(17) 0.52468(18) 0.69204(17) 0.0280(4) Uani 1 1 d . . . . .
C00E C 0.57965(18) 0.61275(19) 0.83927(18) 0.0325(5) Uani 1 1 d . . . . .
H00E H 0.523081 0.620616 0.902259 0.039 Uiso 1 1 calc R U . . .
C00F C 0.57725(18) 0.16613(19) 0.64033(18) 0.0305(5) Uani 1 1 d . . . . .
C00G C 0.70519(17) 0.4525(2) 0.51966(18) 0.0313(5) Uani 1 1 d . . . . .
H00B H 0.666599 0.421480 0.477467 0.038 Uiso 1 1 calc R U . . .
H00C H 0.708751 0.540500 0.470379 0.038 Uiso 1 1 calc R U . . .
C00H C 0.67328(18) 0.67662(19) 0.79999(19) 0.0324(5) Uani 1 1 d . . . . .
C00I C 0.56975(17) 0.53732(19) 0.78537(18) 0.0315(5) Uani 1 1 d . . . . .
H00I H 0.506131 0.492874 0.813102 0.038 Uiso 1 1 calc R U . . .
C00J C 0.99292(17) 0.0659(2) 0.70971(19) 0.0337(5) Uani 1 1 d . . . . .
C00K C 0.74323(18) 0.58864(19) 0.65475(19) 0.0333(5) Uani 1 1 d . . . . .
H00K H 0.799566 0.581309 0.591406 0.040 Uiso 1 1 calc R U . . .
C00L C 0.80213(19) 0.2660(2) 0.85346(18) 0.0341(5) Uani 1 1 d . . . . .
H00D H 0.887858 0.244601 0.854663 0.041 Uiso 1 1 calc R U . . .
H00F H 0.778829 0.353081 0.843320 0.041 Uiso 1 1 calc R U . . .
C00M C 0.86531(18) 0.4428(2) 0.29219(18) 0.0333(5) Uani 1 1 d . . . . .
C00N C 0.63170(17) 0.44068(18) 0.63776(18) 0.0293(4) Uani 1 1 d . . . . .
H00N H 0.547904 0.462085 0.623327 0.035 Uiso 1 1 calc R U . . .
C00O C 0.74335(18) 0.1865(2) 0.96940(19) 0.0345(5) Uani 1 1 d . . . . .
C00P C 0.75532(18) 0.6627(2) 0.7083(2) 0.0365(5) Uani 1 1 d . . . . .
H00P H 0.820517 0.704765 0.682327 0.044 Uiso 1 1 calc R U . . .
C00Q C 0.79602(19) 0.3592(2) 0.30412(19) 0.0365(5) Uani 1 1 d . . . . .
H00Q H 0.779457 0.295697 0.379190 0.044 Uiso 1 1 calc R U . . .
C00R C 0.6243(2) 0.0784(2) 0.4614(2) 0.0391(5) Uani 1 1 d . . . . .
C00S C 0.52316(19) 0.2302(2) 0.53826(19) 0.0364(5) Uani 1 1 d . . . . .
H00S H 0.470081 0.304440 0.528799 0.044 Uiso 1 1 calc R U . . .
C00T C 1.0222(2) -0.0137(2) 0.8213(2) 0.0430(6) Uani 1 1 d . . . . .
H00T H 1.044526 0.017015 0.870611 0.052 Uiso 1 1 calc R U . . .
C00U C 0.6531(2) 0.0571(2) 0.6546(2) 0.0423(6) Uani 1 1 d . . . . .
H00U H 0.689302 0.012040 0.725044 0.051 Uiso 1 1 calc R U . . .
C00V C 0.7513(2) 0.3687(2) 0.2067(2) 0.0447(6) Uani 1 1 d . . . . .
H00V H 0.702297 0.312840 0.215440 0.054 Uiso 1 1 calc R U . . .
C00W C 0.5470(2) 0.1854(2) 0.4505(2) 0.0406(5) Uani 1 1 d . . . . .
H00W H 0.509339 0.229227 0.380919 0.049 Uiso 1 1 calc R U . . .
C00X C 0.9852(2) -0.1830(2) 0.7917(2) 0.0477(6) Uani 1 1 d . . . . .
H00X H 0.982524 -0.268314 0.819640 0.057 Uiso 1 1 calc R U . . .
C00Y C 1.0190(2) -0.1378(2) 0.8609(2) 0.0503(6) Uani 1 1 d . . . . .
H00Y H 1.040412 -0.192144 0.937035 0.060 Uiso 1 1 calc R U . . .
C00Z C 0.6756(2) 0.0145(2) 0.5649(2) 0.0482(6) Uani 1 1 d . . . . .
H00Z H 0.727449 -0.060474 0.574687 0.058 Uiso 1 1 calc R U . . .
C010 C 0.8907(2) 0.5335(2) 0.1822(2) 0.0468(6) Uani 1 1 d . . . . .
H010 H 0.937842 0.591003 0.173218 0.056 Uiso 1 1 calc R U . . .
C011 C 0.7168(2) -0.0210(2) 1.0886(2) 0.0468(6) Uani 1 1 d . . . . .
H01A H 0.634644 -0.011086 1.075899 0.056 Uiso 1 1 calc R U . . .
H01B H 0.717213 -0.008850 1.161595 0.056 Uiso 1 1 calc R U . . .
C012 C 0.7771(2) 0.4584(3) 0.0972(2) 0.0536(7) Uani 1 1 d . . . . .
H012 H 0.746933 0.464011 0.030223 0.064 Uiso 1 1 calc R U . . .
C013 C 0.6019(2) 0.7827(3) 0.9288(2) 0.0497(6) Uani 1 1 d . . . . .
H01C H 0.527183 0.810570 0.896031 0.075 Uiso 1 1 calc R U . . .
H01D H 0.620546 0.847936 0.945276 0.075 Uiso 1 1 calc R U . . .
H01E H 0.596275 0.709173 1.002339 0.075 Uiso 1 1 calc R U . . .
C014 C 0.7799(2) -0.1465(2) 1.0999(2) 0.0514(6) Uani 1 1 d . . . . .
H01F H 0.784617 -0.154942 1.024805 0.077 Uiso 1 1 calc R U . . .
H01G H 0.737339 -0.208844 1.162842 0.077 Uiso 1 1 calc R U . . .
H01H H 0.858916 -0.157810 1.119269 0.077 Uiso 1 1 calc R U . . .
C015 C 0.9593(2) 0.0192(2) 0.6407(2) 0.0510(6) Uani 1 1 d . . . . .
H015 H 0.938748 0.072692 0.563986 0.061 Uiso 1 1 calc R U . . .
C016 C 0.6524(3) 0.0327(3) 0.3630(2) 0.0557(7) Uani 1 1 d . . . . .
H01I H 0.583077 0.054030 0.322519 0.084 Uiso 1 1 calc R U . . .
H01J H 0.676033 -0.056774 0.396156 0.084 Uiso 1 1 calc R U . . .
H01K H 0.716327 0.071233 0.306321 0.084 Uiso 1 1 calc R U . . .
C017 C 0.8469(3) 0.5400(3) 0.0850(2) 0.0596(8) Uani 1 1 d . . . . .
H017 H 0.865383 0.601606 0.009224 0.071 Uiso 1 1 calc R U . . .
C018 C 0.9553(2) -0.1046(3) 0.6820(3) 0.0580(7) Uani 1 1 d . . . . .
H018 H 0.931538 -0.135666 0.633731 0.070 Uiso 1 1 calc R U . . .

loop_
_atom_site_aniso_label
_atom_site_aniso_U_11
_atom_site_aniso_U_22
_atom_site_aniso_U_33
_atom_site_aniso_U_23
_atom_site_aniso_U_13
_atom_site_aniso_U_12
S01 0.0316(3) 0.0366(3) 0.0309(3) -0.0157(2) -0.0008(2) -0.0101(2)
S02 0.0270(3) 0.0327(3) 0.0492(3) -0.0126(3) -0.0085(2) -0.0029(2)
S03 0.0312(3) 0.0500(4) 0.0345(3) -0.0160(3) 0.0006(2) -0.0103(2)
O004 0.0425(9) 0.0351(9) 0.0314(8) -0.0107(7) -0.0021(7) -0.0020(7)
O005 0.0523(10) 0.0454(9) 0.0298(8) -0.0108(7) -0.0021(7) -0.0210(8)
O006 0.0403(9) 0.0456(9) 0.0513(10) -0.0307(8) -0.0065(7) -0.0065(7)
O007 0.0267(8) 0.0510(10) 0.0539(10) -0.0288(8) 0.0016(7) -0.0070(7)
O008 0.0500(10) 0.0543(11) 0.0446(10) -0.0295(9) -0.0002(8) -0.0021(8)
N009 0.0271(9) 0.0281(9) 0.0322(9) -0.0142(8) -0.0043(7) -0.0036(7)
C00A 0.0286(10) 0.0253(10) 0.0316(11) -0.0116(9) -0.0060(8) -0.0016(8)
C00B 0.0273(10) 0.0275(11) 0.0367(11) -0.0174(9) -0.0036(9) -0.0030(8)
C00C 0.0277(10) 0.0290(11) 0.0329(11) -0.0170(9) -0.0020(8) -0.0046(8)
C00D 0.0261(10) 0.0265(10) 0.0298(10) -0.0115(9) -0.0040(8) -0.0002(8)
C00E 0.0323(11) 0.0342(12) 0.0303(11) -0.0149(9) -0.0022(9) -0.0007(9)
C00F 0.0325(11) 0.0301(11) 0.0312(11) -0.0112(9) -0.0062(9) -0.0089(9)
C00G 0.0311(11) 0.0313(11) 0.0300(11) -0.0131(9) -0.0043(9) 0.0002(9)
C00H 0.0334(11) 0.0292(11) 0.0368(11) -0.0146(9) -0.0111(9) 0.0002(9)
C00I 0.0280(10) 0.0319(11) 0.0345(11) -0.0137(9) -0.0018(9) -0.0054(9)
C00J 0.0246(10) 0.0326(12) 0.0419(12) -0.0148(10) -0.0054(9) 0.0007(9)
C00K 0.0288(11) 0.0311(11) 0.0386(12) -0.0169(10) 0.0020(9) -0.0016(9)
C00L 0.0374(12) 0.0329(12) 0.0333(11) -0.0130(10) -0.0103(9) -0.0032(9)
C00M 0.0306(11) 0.0322(11) 0.0306(11) -0.0119(9) -0.0001(9) 0.0027(9)
C00N 0.0268(10) 0.0284(11) 0.0319(11) -0.0130(9) -0.0044(8) -0.0006(8)
C00O 0.0341(11) 0.0377(13) 0.0343(12) -0.0161(10) -0.0125(9) 0.0000(10)
C00P 0.0276(11) 0.0351(12) 0.0478(13) -0.0184(11) -0.0007(10) -0.0063(9)
C00Q 0.0361(12) 0.0361(12) 0.0331(11) -0.0145(10) -0.0003(9) 0.0002(10)
C00R 0.0450(13) 0.0434(13) 0.0371(12) -0.0212(11) -0.0008(10) -0.0155(11)
C00S 0.0403(12) 0.0316(12) 0.0377(12) -0.0124(10) -0.0126(10) -0.0026(10)
C00T 0.0438(13) 0.0376(13) 0.0473(14) -0.0177(11) -0.0131(11) 0.0024(10)
C00U 0.0560(15) 0.0338(12) 0.0413(13) -0.0154(11) -0.0232(11) 0.0009(11)
C00V 0.0402(13) 0.0520(15) 0.0460(14) -0.0267(12) -0.0087(11) 0.0026(11)
C00W 0.0482(13) 0.0418(13) 0.0325(12) -0.0112(10) -0.0132(10) -0.0080(11)
C00X 0.0368(13) 0.0335(13) 0.0672(17) -0.0193(13) 0.0004(12) -0.0022(10)
C00Y 0.0502(15) 0.0388(14) 0.0491(15) -0.0092(12) -0.0107(12) 0.0051(11)
C00Z 0.0546(15) 0.0389(13) 0.0588(16) -0.0278(12) -0.0172(12) 0.0040(11)
C010 0.0522(15) 0.0379(13) 0.0390(13) -0.0058(11) -0.0017(11) -0.0079(11)
C011 0.0507(14) 0.0453(14) 0.0344(12) -0.0072(11) -0.0008(11) -0.0099(11)
C012 0.0554(16) 0.0626(18) 0.0399(14) -0.0223(13) -0.0159(12) 0.0086(14)
C013 0.0508(15) 0.0554(16) 0.0576(16) -0.0389(14) -0.0025(12) -0.0070(12)
C014 0.0490(15) 0.0426(14) 0.0584(16) -0.0122(13) -0.0098(12) -0.0121(12)
C015 0.0641(17) 0.0428(14) 0.0479(15) -0.0147(12) -0.0224(13) -0.0049(12)
C016 0.0703(18) 0.0638(18) 0.0465(15) -0.0347(14) 0.0035(13) -0.0204(14)
C017 0.0712(19) 0.0575(17) 0.0302(13) -0.0030(12) -0.0064(12) -0.0012(15)
C018 0.0648(18) 0.0477(16) 0.0751(19) -0.0313(15) -0.0206(15) -0.0101(13)

loop_
_atom_type_symbol
_atom_type_description
_atom_type_scat_dispersion_real
_atom_type_scat_dispersion_imag
_atom_type_scat_source
C C 0.0033 0.0016 'International Tables Vol C Tables 4.2.6.8 and 6.1.1.4'
H H 0.0000 0.0000 'International Tables Vol C Tables 4.2.6.8 and 6.1.1.4'
N N 0.0061 0.0033 'International Tables Vol C Tables 4.2.6.8 and 6.1.1.4'
O O 0.0106 0.0060 'International Tables Vol C Tables 4.2.6.8 and 6.1.1.4'
S S 0.1246 0.1234 'International Tables Vol C Tables 4.2.6.8 and 6.1.1.4'

loop_
_geom_angle_atom_site_label_1
_geom_angle_atom_site_label_2
_geom_angle_atom_site_label_3
_geom_angle
_geom_angle_site_symmetry_1
_geom_angle_site_symmetry_3
_geom_angle_publ_flag
O005 S01 O007 120.54(10) . . ?
O005 S01 N009 106.81(9) . . ?
O005 S01 C00F 107.17(10) . . ?
O007 S01 N009 106.07(9) . . ?
O007 S01 C00F 107.57(10) . . ?
N009 S01 C00F 108.19(9) . . ?
C00B S02 C00J 101.10(9) . . ?
C00C S03 C00M 102.77(10) . . ?
C00O O004 C011 117.29(18) . . ?
C00H O006 C013 117.31(17) . . ?
C00A N009 S01 119.13(13) . . ?
C00A N009 C00N 117.49(15) . . ?
C00N N009 S01 119.50(13) . . ?
N009 C00A H00A 106.8 . . ?
N009 C00A C00B 111.91(16) . . ?
N009 C00A C00L 110.99(16) . . ?
C00B C00A H00A 106.8 . . ?
C00B C00A C00L 113.19(16) . . ?
C00L C00A H00A 106.8 . . ?
C00A C00B S02 115.48(14) . . ?
C00C C00B S02 121.29(16) . . ?
C00C C00B C00A 123.19(18) . . ?
C00B C00C S03 120.35(16) . . ?
C00B C00C C00G 122.44(18) . . ?
C00G C00C S03 117.05(15) . . ?
C00I C00D C00N 118.45(18) . . ?
C00K C00D C00I 117.83(19) . . ?
C00K C00D C00N 123.71(18) . . ?
C00H C00E H00E 120.4 . . ?
C00I C00E H00E 120.4 . . ?
C00I C00E C00H 119.13(19) . . ?
C00S C00F S01 119.85(17) . . ?
C00U C00F S01 120.01(16) . . ?
C00U C00F C00S 120.1(2) . . ?
C00C C00G H00B 109.0 . . ?
C00C C00G H00C 109.0 . . ?
C00C C00G C00N 112.81(16) . . ?
H00B C00G H00C 107.8 . . ?
C00N C00G H00B 109.0 . . ?
C00N C00G H00C 109.0 . . ?
O006 C00H C00E 124.8(2) . . ?
O006 C00H C00P 115.95(19) . . ?
C00E C00H C00P 119.27(19) . . ?
C00D C00I H00I 119.0 . . ?
C00E C00I C00D 122.07(19) . . ?
C00E C00I H00I 119.0 . . ?
C00T C00J S02 120.54(17) . . ?
C015 C00J S02 120.65(17) . . ?
C015 C00J C00T 118.7(2) . . ?
C00D C00K H00K 119.6 . . ?
C00P C00K C00D 120.9(2) . . ?
C00P C00K H00K 119.6 . . ?
C00A C00L H00D 109.1 . . ?
C00A C00L H00F 109.1 . . ?
H00D C00L H00F 107.8 . . ?
C00O C00L C00A 112.62(17) . . ?
C00O C00L H00D 109.1 . . ?
C00O C00L H00F 109.1 . . ?
C00Q C00M S03 122.62(16) . . ?
C010 C00M S03 117.53(18) . . ?
C010 C00M C00Q 119.6(2) . . ?
N009 C00N C00D 110.03(16) . . ?
N009 C00N C00G 109.79(16) . . ?
N009 C00N H00N 106.9 . . ?
C00D C00N C00G 115.79(17) . . ?
C00D C00N H00N 106.9 . . ?
C00G C00N H00N 106.9 . . ?
O004 C00O C00L 110.32(19) . . ?
O008 C00O O004 124.3(2) . . ?
O008 C00O C00L 125.4(2) . . ?
C00H C00P H00P 119.6 . . ?
C00K C00P C00H 120.8(2) . . ?
C00K C00P H00P 119.6 . . ?
C00M C00Q H00Q 120.0 . . ?
C00V C00Q C00M 119.9(2) . . ?
C00V C00Q H00Q 120.0 . . ?
C00W C00R C00Z 118.1(2) . . ?
C00W C00R C016 120.9(2) . . ?
C00Z C00R C016 121.0(2) . . ?
C00F C00S H00S 120.3 . . ?
C00W C00S C00F 119.5(2) . . ?
C00W C00S H00S 120.3 . . ?
C00J C00T H00T 120.0 . . ?
C00Y C00T C00J 120.1(2) . . ?
C00Y C00T H00T 120.0 . . ?
C00F C00U H00U 120.5 . . ?
C00F C00U C00Z 119.1(2) . . ?
C00Z C00U H00U 120.5 . . ?
C00Q C00V H00V 119.8 . . ?
C012 C00V C00Q 120.4(2) . . ?
C012 C00V H00V 119.8 . . ?
C00R C00W C00S 121.5(2) . . ?
C00R C00W H00W 119.2 . . ?
C00S C00W H00W 119.2 . . ?
C00Y C00X H00X 120.3 . . ?
C018 C00X H00X 120.3 . . ?
C018 C00X C00Y 119.4(2) . . ?
C00T C00Y H00Y 119.7 . . ?
C00X C00Y C00T 120.6(2) . . ?
C00X C00Y H00Y 119.7 . . ?
C00R C00Z C00U 121.6(2) . . ?
C00R C00Z H00Z 119.2 . . ?
C00U C00Z H00Z 119.2 . . ?
C00M C010 H010 120.2 . . ?
C00M C010 C017 119.7(2) . . ?
C017 C010 H010 120.2 . . ?
O004 C011 H01A 110.3 . . ?
O004 C011 H01B 110.3 . . ?
O004 C011 C014 107.3(2) . . ?
H01A C011 H01B 108.5 . . ?
C014 C011 H01A 110.3 . . ?
C014 C011 H01B 110.3 . . ?
C00V C012 H012 120.2 . . ?
C00V C012 C017 119.6(2) . . ?
C017 C012 H012 120.2 . . ?
O006 C013 H01C 109.5 . . ?
O006 C013 H01D 109.5 . . ?
O006 C013 H01E 109.5 . . ?
H01C C013 H01D 109.5 . . ?
H01C C013 H01E 109.5 . . ?
H01D C013 H01E 109.5 . . ?
C011 C014 H01F 109.5 . . ?
C011 C014 H01G 109.5 . . ?
C011 C014 H01H 109.5 . . ?
H01F C014 H01G 109.5 . . ?
H01F C014 H01H 109.5 . . ?
H01G C014 H01H 109.5 . . ?
C00J C015 H015 119.8 . . ?
C00J C015 C018 120.5(2) . . ?
C018 C015 H015 119.8 . . ?
C00R C016 H01I 109.5 . . ?
C00R C016 H01J 109.5 . . ?
C00R C016 H01K 109.5 . . ?
H01I C016 H01J 109.5 . . ?
H01I C016 H01K 109.5 . . ?
H01J C016 H01K 109.5 . . ?
C010 C017 H017 119.6 . . ?
C012 C017 C010 120.7(2) . . ?
C012 C017 H017 119.6 . . ?
C00X C018 C015 120.6(2) . . ?
C00X C018 H018 119.7 . . ?
C015 C018 H018 119.7 . . ?

loop_
_geom_bond_atom_site_label_1
_geom_bond_atom_site_label_2
_geom_bond_distance
_geom_bond_site_symmetry_2
_geom_bond_publ_flag
S01 O005 1.4267(16) . ?
S01 O007 1.4290(16) . ?
S01 N009 1.6336(17) . ?
S01 C00F 1.760(2) . ?
S02 C00B 1.773(2) . ?
S02 C00J 1.779(2) . ?
S03 C00C 1.769(2) . ?
S03 C00M 1.776(2) . ?
O004 C00O 1.338(3) . ?
O004 C011 1.454(3) . ?
O006 C00H 1.361(3) . ?
O006 C013 1.435(3) . ?
O008 C00O 1.204(3) . ?
N009 C00A 1.478(2) . ?
N009 C00N 1.482(3) . ?
C00A H00A 1.0000 . ?
C00A C00B 1.520(3) . ?
C00A C00L 1.545(3) . ?
C00B C00C 1.335(3) . ?
C00C C00G 1.509(3) . ?
C00D C00I 1.390(3) . ?
C00D C00K 1.386(3) . ?
C00D C00N 1.519(3) . ?
C00E H00E 0.9500 . ?
C00E C00H 1.388(3) . ?
C00E C00I 1.387(3) . ?
C00F C00S 1.386(3) . ?
C00F C00U 1.383(3) . ?
C00G H00B 0.9900 . ?
C00G H00C 0.9900 . ?
C00G C00N 1.526(3) . ?
C00H C00P 1.390(3) . ?
C00I H00I 0.9500 . ?
C00J C00T 1.384(3) . ?
C00J C015 1.377(3) . ?
C00K H00K 0.9500 . ?
C00K C00P 1.378(3) . ?
C00L H00D 0.9900 . ?
C00L H00F 0.9900 . ?
C00L C00O 1.498(3) . ?
C00M C00Q 1.391(3) . ?
C00M C010 1.382(3) . ?
C00N H00N 1.0000 . ?
C00P H00P 0.9500 . ?
C00Q H00Q 0.9500 . ?
C00Q C00V 1.382(3) . ?
C00R C00W 1.379(3) . ?
C00R C00Z 1.382(3) . ?
C00R C016 1.510(3) . ?
C00S H00S 0.9500 . ?
C00S C00W 1.380(3) . ?
C00T H00T 0.9500 . ?
C00T C00Y 1.382(3) . ?
C00U H00U 0.9500 . ?
C00U C00Z 1.385(3) . ?
C00V H00V 0.9500 . ?
C00V C012 1.374(4) . ?
C00W H00W 0.9500 . ?
C00X H00X 0.9500 . ?
C00X C00Y 1.367(4) . ?
C00X C018 1.365(4) . ?
C00Y H00Y 0.9500 . ?
C00Z H00Z 0.9500 . ?
C010 H010 0.9500 . ?
C010 C017 1.386(4) . ?
C011 H01A 0.9900 . ?
C011 H01B 0.9900 . ?
C011 C014 1.497(4) . ?
C012 H012 0.9500 . ?
C012 C017 1.376(4) . ?
C013 H01C 0.9800 . ?
C013 H01D 0.9800 . ?
C013 H01E 0.9800 . ?
C014 H01F 0.9800 . ?
C014 H01G 0.9800 . ?
C014 H01H 0.9800 . ?
C015 H015 0.9500 . ?
C015 C018 1.379(4) . ?
C016 H01I 0.9800 . ?
C016 H01J 0.9800 . ?
C016 H01K 0.9800 . ?
C017 H017 0.9500 . ?
C018 H018 0.9500 . ?

loop_
_geom_torsion_atom_site_label_1
_geom_torsion_atom_site_label_2
_geom_torsion_atom_site_label_3
_geom_torsion_atom_site_label_4
_geom_torsion
_geom_torsion_site_symmetry_1
_geom_torsion_site_symmetry_2
_geom_torsion_site_symmetry_3
_geom_torsion_site_symmetry_4
_geom_torsion_publ_flag
S01 N009 C00A C00B 122.14(16) . . . . ?
S01 N009 C00A C00L -110.35(17) . . . . ?
S01 N009 C00N C00D 129.77(15) . . . . ?
S01 N009 C00N C00G -101.67(17) . . . . ?
S01 C00F C00S C00W 177.89(17) . . . . ?
S01 C00F C00U C00Z -177.75(19) . . . . ?
S02 C00B C00C S03 1.2(2) . . . . ?
S02 C00B C00C C00G -174.10(15) . . . . ?
S02 C00J C00T C00Y -176.03(19) . . . . ?
S02 C00J C015 C018 176.7(2) . . . . ?
S03 C00C C00G C00N -158.16(15) . . . . ?
S03 C00M C00Q C00V -175.03(17) . . . . ?
S03 C00M C010 C017 174.1(2) . . . . ?
O005 S01 N009 C00A 41.45(17) . . . . ?
O005 S01 N009 C00N -161.27(14) . . . . ?
O005 S01 C00F C00S 154.23(17) . . . . ?
O005 S01 C00F C00U -26.9(2) . . . . ?
O006 C00H C00P C00K -178.70(19) . . . . ?
O007 S01 N009 C00A 171.20(14) . . . . ?
O007 S01 N009 C00N -31.52(17) . . . . ?
O007 S01 C00F C00S 23.3(2) . . . . ?
O007 S01 C00F C00U -157.84(18) . . . . ?
N009 S01 C00F C00S -90.92(18) . . . . ?
N009 S01 C00F C00U 88.0(2) . . . . ?
N009 C00A C00B S02 -177.67(13) . . . . ?
N009 C00A C00B C00C 4.8(3) . . . . ?
N009 C00A C00L C00O 72.9(2) . . . . ?
C00A N009 C00N C00D -72.6(2) . . . . ?
C00A N009 C00N C00G 56.0(2) . . . . ?
C00A C00B C00C S03 178.68(15) . . . . ?
C00A C00B C00C C00G 3.3(3) . . . . ?
C00A C00L C00O O004 61.6(2) . . . . ?
C00A C00L C00O O008 -119.9(2) . . . . ?
C00B S02 C00J C00T -117.57(19) . . . . ?
C00B S02 C00J C015 65.6(2) . . . . ?
C00B C00A C00L C00O -160.29(18) . . . . ?
C00B C00C C00G C00N 17.3(3) . . . . ?
C00C S03 C00M C00Q -39.8(2) . . . . ?
C00C S03 C00M C010 146.28(18) . . . . ?
C00C C00G C00N N009 -44.3(2) . . . . ?
C00C C00G C00N C00D 81.0(2) . . . . ?
C00D C00K C00P C00H -1.0(3) . . . . ?
C00E C00H C00P C00K 1.4(3) . . . . ?
C00F S01 N009 C00A -73.63(16) . . . . ?
C00F S01 N009 C00N 83.65(16) . . . . ?
C00F C00S C00W C00R -0.5(3) . . . . ?
C00F C00U C00Z C00R 0.2(4) . . . . ?
C00H C00E C00I C00D -0.8(3) . . . . ?
C00I C00D C00K C00P -0.3(3) . . . . ?
C00I C00D C00N N009 -68.1(2) . . . . ?
C00I C00D C00N C00G 166.75(17) . . . . ?
C00I C00E C00H O006 179.61(19) . . . . ?
C00I C00E C00H C00P -0.5(3) . . . . ?
C00J S02 C00B C00A 55.42(17) . . . . ?
C00J S02 C00B C00C -126.94(18) . . . . ?
C00J C00T C00Y C00X -1.1(4) . . . . ?
C00J C015 C018 C00X -0.4(4) . . . . ?
C00K C00D C00I C00E 1.2(3) . . . . ?
C00K C00D C00N N009 111.1(2) . . . . ?
C00K C00D C00N C00G -14.1(3) . . . . ?
C00L C00A C00B S02 56.0(2) . . . . ?
C00L C00A C00B C00C -121.6(2) . . . . ?
C00M S03 C00C C00B 137.20(17) . . . . ?
C00M S03 C00C C00G -47.22(17) . . . . ?
C00M C00Q C00V C012 1.6(3) . . . . ?
C00M C010 C017 C012 1.0(4) . . . . ?
C00N N009 C00A C00B -35.6(2) . . . . ?
C00N N009 C00A C00L 91.9(2) . . . . ?
C00N C00D C00I C00E -179.55(18) . . . . ?
C00N C00D C00K C00P -179.50(19) . . . . ?
C00O O004 C011 C014 -172.84(19) . . . . ?
C00Q C00M C010 C017 -0.1(4) . . . . ?
C00Q C00V C012 C017 -0.7(4) . . . . ?
C00S C00F C00U C00Z 1.1(4) . . . . ?
C00T C00J C015 C018 -0.2(4) . . . . ?
C00U C00F C00S C00W -1.0(3) . . . . ?
C00V C012 C017 C010 -0.6(4) . . . . ?
C00W C00R C00Z C00U -1.6(4) . . . . ?
C00Y C00X C018 C015 0.2(4) . . . . ?
C00Z C00R C00W C00S 1.8(4) . . . . ?
C010 C00M C00Q C00V -1.2(3) . . . . ?
C011 O004 C00O O008 9.5(3) . . . . ?
C011 O004 C00O C00L -171.85(17) . . . . ?
C013 O006 C00H C00E -8.0(3) . . . . ?
C013 O006 C00H C00P 172.1(2) . . . . ?
C015 C00J C00T C00Y 0.9(3) . . . . ?
C016 C00R C00W C00S -178.1(2) . . . . ?
C016 C00R C00Z C00U 178.2(2) . . . . ?
C018 C00X C00Y C00T 0.5(4) . . . . ?
